data_4511601
loop_
_publ_author_name
'Halevas, E.'
'Hatzidimitriou, A.'
'Bertmer, M.'
'Vangelis, A. A.'
'Antzara, A.'
'Mateescu, C.'
'Salifoglou, A.'

_publ_section_title
;
 Structure Lattice-Dimensionality and Spectroscopic Property Correlations
 in Novel Binary and Ternary Materials of Group 13 Elements with
 \a-Hydroxycarboxylic Benzilic Acid and Phenanthroline
;
_journal_issue 8
_journal_name_full 'Crystal Growth &amp; Design'
_journal_page_first 4041
_journal_paper_doi 10.1021/cg500638z
_journal_volume 14
_journal_year 2014
_chemical_formula_moiety 'C14 H11 O3 Tl1'
_chemical_formula_sum 'C14 H11 O3 Tl'
_chemical_formula_weight 431.61
_space_group_IT_number 14
_symmetry_cell_setting monoclinic
_symmetry_space_group_name_Hall '-P 2ybc'
_symmetry_space_group_name_H-M 'P 1 21/c 1'
_atom_sites_solution_hydrogens difmap
_atom_sites_solution_primary other
_cell_angle_alpha 90
_cell_angle_beta 109.458(4)
_cell_angle_gamma 90
_cell_formula_units_Z 4
_cell_length_a 14.0100(13)
_cell_length_b 8.9567(8)
_cell_length_c 10.3498(10)
_cell_measurement_reflns_used 0
_cell_measurement_temperature 295
_cell_measurement_theta_max 0
_cell_measurement_theta_min 0
_cell_volume 1224.6(2)
_computing_cell_refinement 'Apex2 (Bruker AXS, 2006)'
_computing_data_collection 'Apex2 (Bruker AXS, 2006)'
_computing_data_reduction 'Apex2 (Bruker AXS, 2006)'
_computing_molecular_graphics 'CAMERON (Watkin et al., 1996)'
_computing_publication_material 'CRYSTALS (Betteridge et al., 2003)'
_computing_structure_refinement 'CRYSTALS (Betteridge et al., 2003)'
_computing_structure_solution 'Superflip (Palatinus & Chapuis, 2007)'
_diffrn_ambient_temperature 295
_diffrn_measured_fraction_theta_full 0.993
_diffrn_measured_fraction_theta_max 0.980
_diffrn_measurement_device Area
_diffrn_measurement_device_type 'Bruker Kappa Apex2'
_diffrn_measurement_method '\f & \w scans'
_diffrn_radiation_monochromator graphite
_diffrn_radiation_type 'Mo K\a'
_diffrn_radiation_wavelength 0.71073
_diffrn_reflns_av_R_equivalents 0.049
_diffrn_reflns_limit_h_max 16
_diffrn_reflns_limit_h_min -17
_diffrn_reflns_limit_k_max 11
_diffrn_reflns_limit_k_min -9
_diffrn_reflns_limit_l_max 12
_diffrn_reflns_limit_l_min 0
_diffrn_reflns_number 9465
_diffrn_reflns_theta_full 25.521
_diffrn_reflns_theta_max 26.584
_diffrn_reflns_theta_min 2.748
_diffrn_standards_number 0
_exptl_absorpt_coefficient_mu 13.185
_exptl_absorpt_correction_T_max 0.19
_exptl_absorpt_correction_T_min 0.10
_exptl_absorpt_correction_type numerical
_exptl_absorpt_process_details
; 
 Analytical Absorption (De Meulenaer & Tompa, 1965) 
;
_exptl_crystal_colour colorless
_exptl_crystal_density_diffrn 2.341
_exptl_crystal_density_method 'not measured'
_exptl_crystal_description prism
_exptl_crystal_F_000 800
_exptl_crystal_size_max 0.438
_exptl_crystal_size_mid 0.178
_exptl_crystal_size_min 0.125
_refine_diff_density_max 0.97
_refine_diff_density_min -1.09
_refine_ls_extinction_method None
_refine_ls_goodness_of_fit_ref 1.0000
_refine_ls_hydrogen_treatment constr
_refine_ls_matrix_type full
_refine_ls_number_parameters 163
_refine_ls_number_reflns 1818
_refine_ls_number_restraints 0
_refine_ls_R_factor_all 0.0340
_refine_ls_R_factor_gt 0.0251
_refine_ls_shift/su_max 0.0006511
_refine_ls_shift/su_mean 0.0000156
_refine_ls_structure_factor_coef Fsqd
_refine_ls_weighting_details
;
 Method, part 1, Chebychev polynomial, (Watkin, 1994, Prince, 1982) 
 [weight] = 1.0/[A~0~*T~0~(x)+A~1~*T~1~(x) ... +A~n-1~]*T~n-1~(x)] 
 where A~i~ are the Chebychev coefficients listed below and x= Fcalc/Fmax 
 Method = Robust Weighting (Prince, 1982) 
 W = [weight] * [1-(deltaF/6*sigmaF)^2^]^2^ 
 A~i~ are: 
 26.1 20.6 18.8 
;
_refine_ls_weighting_scheme calc
_refine_ls_wR_factor_all 0.0589
_refine_ls_wR_factor_gt 0.0569
_refine_ls_wR_factor_ref 0.0569
_reflns_limit_h_max 16
_reflns_limit_h_min -17
_reflns_limit_k_max 11
_reflns_limit_k_min 0
_reflns_limit_l_max 12
_reflns_limit_l_min 0
_reflns_number_gt 1818
_reflns_number_total 2514
_reflns_threshold_expression I>2.0\s(I)
_oxford_diffrn_Wilson_B_factor 2.84
_oxford_diffrn_Wilson_scale 11.06
_oxford_refine_ls_r_factor_ref 0.0251
_oxford_refine_ls_scale 0.3179(3)
_oxford_reflns_number_all 2295
_oxford_reflns_threshold_expression_ref I>2.0\s(I)
_cod_data_source_file cg500638z_si_009.cif
_cod_data_source_block 1
_cod_depositor_comments
;
The following automatic conversions were performed:

'_atom_sites_solution_primary' value 'Other' changed to 'other'
according to
/usr/data/users/saulius/crontab/automatic-downloads/rss-feeds/ACS/lib/dictionaries/cif_core.dic
dictionary named 'cif_core.dic' version 2.4.2 from 2011-04-26.

Automatic conversion script
Id: cif_fix_values 2281 2013-09-26 08:29:07Z andrius 

 Adding full bibliography for 4511601--4511607.cif.
;
_cod_original_sg_symbol_H-M 'P 1 21/c 1 '
_cod_original_formula_sum 'C14 H11 O3 Tl1'
_cod_database_code 4511601

loop_
_symmetry_equiv_pos_as_xyz
x,y,z
-x,-y,-z
-x,y+1/2,-z+1/2
x,-y+1/2,z+1/2

loop_
_atom_site_label
_atom_site_type_symbol
_atom_site_fract_x
_atom_site_fract_y
_atom_site_fract_z
_atom_site_U_iso_or_equiv
_atom_site_occupancy
_atom_site_adp_type
_atom_site_refinement_flags_posn
Tl1 Tl 0.54951(2) 0.54105(3) 0.22417(3) 0.0383 1.0000 Uani .
O1 O 0.5933(4) 0.2867(6) 0.3792(4) 0.0354 1.0000 Uani .
O2 O 0.5677(4) 0.1741(6) 0.5509(5) 0.0454 1.0000 Uani .
O3 O 0.6547(3) 0.4045(5) 0.7171(4) 0.0304 1.0000 Uani .
C1 C 0.6916(4) 0.3659(6) 0.6089(5) 0.0209 1.0000 Uani .
C2 C 0.6108(5) 0.2688(7) 0.5043(6) 0.0291 1.0000 Uani .
C3 C 0.7886(4) 0.2749(7) 0.6672(6) 0.0247 1.0000 Uani .
C4 C 0.8055(5) 0.1461(8) 0.6060(7) 0.0393 1.0000 Uani .
C5 C 0.8926(7) 0.0683(10) 0.6602(9) 0.0583 1.0000 Uani .
C6 C 0.9671(7) 0.1161(11) 0.7808(10) 0.0596 1.0000 Uani .
C7 C 0.9487(6) 0.2413(10) 0.8429(8) 0.0514 1.0000 Uani .
C8 C 0.8598(5) 0.3202(8) 0.7880(7) 0.0395 1.0000 Uani .
C9 C 0.7112(4) 0.5095(6) 0.5446(6) 0.0208 1.0000 Uani .
C10 C 0.7751(5) 0.5104(8) 0.4673(7) 0.0349 1.0000 Uani .
C11 C 0.7899(5) 0.6414(8) 0.4041(7) 0.0380 1.0000 Uani .
C12 C 0.7415(6) 0.7696(8) 0.4149(7) 0.0380 1.0000 Uani .
C13 C 0.6774(6) 0.7675(8) 0.4903(8) 0.0434 1.0000 Uani .
C14 C 0.6631(5) 0.6382(7) 0.5541(6) 0.0300 1.0000 Uani .
H31 H 0.6364 0.3213 0.7333 0.0462 1.0000 Uiso R
H41 H 0.7571 0.1111 0.5274 0.0471 1.0000 Uiso R
H51 H 0.9034 -0.0179 0.6172 0.0701 1.0000 Uiso R
H61 H 1.0275 0.0632 0.8172 0.0720 1.0000 Uiso R
H71 H 0.9965 0.2740 0.9233 0.0620 1.0000 Uiso R
H81 H 0.8474 0.4045 0.8333 0.0469 1.0000 Uiso R
H101 H 0.8077 0.4234 0.4568 0.0420 1.0000 Uiso R
H111 H 0.8338 0.6411 0.3537 0.0461 1.0000 Uiso R
H121 H 0.7521 0.8571 0.3726 0.0458 1.0000 Uiso R
H131 H 0.6430 0.8537 0.4982 0.0521 1.0000 Uiso R
H141 H 0.6190 0.6390 0.6048 0.0359 1.0000 Uiso R

loop_
_atom_site_aniso_label
_atom_site_aniso_U_11
_atom_site_aniso_U_22
_atom_site_aniso_U_33
_atom_site_aniso_U_23
_atom_site_aniso_U_13
_atom_site_aniso_U_12
Tl1 0.04514(16) 0.03407(16) 0.02888(14) 0.00313(13) 0.00316(10) 0.00785(13)
O1 0.045(3) 0.035(3) 0.024(2) -0.006(2) 0.0090(19) -0.005(2)
O2 0.046(3) 0.045(3) 0.032(2) 0.012(2) -0.005(2) -0.022(2)
O3 0.042(3) 0.026(2) 0.026(2) -0.0001(18) 0.0155(19) 0.0055(19)
C1 0.031(3) 0.014(3) 0.014(2) -0.003(2) 0.003(2) -0.001(2)
C2 0.035(3) 0.024(3) 0.029(3) 0.001(3) 0.013(3) -0.005(3)
C3 0.026(3) 0.019(3) 0.026(3) 0.002(2) 0.005(2) -0.002(2)
C4 0.042(4) 0.030(4) 0.036(4) -0.005(3) -0.001(3) 0.007(3)
C5 0.064(5) 0.048(5) 0.057(5) 0.006(4) 0.013(4) 0.024(4)
C6 0.047(5) 0.059(6) 0.066(6) 0.023(5) 0.010(4) 0.017(4)
C7 0.031(4) 0.056(5) 0.045(4) 0.015(4) -0.017(3) -0.009(4)
C8 0.032(4) 0.034(4) 0.044(4) 0.005(3) 0.000(3) -0.001(3)
C9 0.021(3) 0.014(3) 0.020(3) 0.000(2) -0.002(2) -0.005(2)
C10 0.033(3) 0.040(4) 0.034(3) 0.002(3) 0.014(3) 0.003(3)
C11 0.035(4) 0.039(4) 0.040(4) 0.008(3) 0.013(3) -0.006(3)
C12 0.058(5) 0.020(3) 0.032(4) 0.004(3) 0.009(3) -0.007(3)
C13 0.069(5) 0.016(3) 0.045(4) 0.002(3) 0.019(4) 0.008(3)
C14 0.034(3) 0.028(4) 0.025(3) 0.004(3) 0.006(3) 0.009(3)

loop_
_atom_type_symbol
_atom_type_scat_dispersion_real
_atom_type_scat_dispersion_imag
_atom_type_scat_Cromer_Mann_a1
_atom_type_scat_Cromer_Mann_b1
_atom_type_scat_Cromer_Mann_a2
_atom_type_scat_Cromer_Mann_b2
_atom_type_scat_Cromer_Mann_a3
_atom_type_scat_Cromer_Mann_b3
_atom_type_scat_Cromer_Mann_a4
_atom_type_scat_Cromer_Mann_b4
_atom_type_scat_Cromer_Mann_c
_atom_type_scat_source
C 0.0033 0.0016 2.3100 20.8439 1.0200 10.2075 1.5886 0.5687 0.8650 51.6512 0.2156 'International Tables Vol C 4.2.6.8 and 6.1.1.4'
H 0.0000 0.0000 0.4930 10.5109 0.3229 26.1257 0.1402 3.1424 0.0408 57.7998 0.0030 'International Tables Vol C 4.2.6.8 and 6.1.1.4'
O 0.0106 0.0060 3.0485 13.2771 2.2868 5.7011 1.5463 0.3239 0.8670 32.9089 0.2508 'International Tables Vol C 4.2.6.8 and 6.1.1.4'
Tl -2.8358 9.6688 27.5446 0.6551 19.1584 8.7075 15.5380 1.9635 5.5259 45.8149 13.1746 'International Tables Vol C 4.2.6.8 and 6.1.1.4'

loop_
_geom_angle_atom_site_label_1
_geom_angle_site_symmetry_1
_geom_angle_atom_site_label_2
_geom_angle_atom_site_label_3
_geom_angle
_geom_angle_publ_flag
O2 4_554 Tl1 O1 75.12(15) yes
Tl1 . O1 C2 130.2(4) yes
Tl1 4_555 O2 C2 156.9(4) yes
C1 . O3 H31 99.3 no
O3 . C1 C2 108.3(5) yes
O3 . C1 C3 109.1(4) yes
C2 . C1 C3 108.9(5) yes
O3 . C1 C9 107.8(5) yes
C2 . C1 C9 111.6(4) yes
C3 . C1 C9 111.1(5) yes
C1 . C2 O1 120.0(5) yes
C1 . C2 O2 117.0(5) yes
O1 . C2 O2 123.0(6) yes
C1 . C3 C4 122.2(5) yes
C1 . C3 C8 118.9(6) yes
C4 . C3 C8 118.8(6) yes
C3 . C4 C5 120.7(7) yes
C3 . C4 H41 120.2 no
C5 . C4 H41 119.0 no
C4 . C5 C6 120.9(8) yes
C4 . C5 H51 119.9 no
C6 . C5 H51 119.3 no
C5 . C6 C7 118.1(7) yes
C5 . C6 H61 120.8 no
C7 . C6 H61 121.2 no
C6 . C7 C8 121.0(7) yes
C6 . C7 H71 119.5 no
C8 . C7 H71 119.5 no
C7 . C8 C3 120.4(7) yes
C7 . C8 H81 120.0 no
C3 . C8 H81 119.6 no
C1 . C9 C10 120.3(5) yes
C1 . C9 C14 121.5(5) yes
C10 . C9 C14 118.0(6) yes
C9 . C10 C11 120.1(7) yes
C9 . C10 H101 120.1 no
C11 . C10 H101 119.8 no
C10 . C11 C12 121.2(7) yes
C10 . C11 H111 119.4 no
C12 . C11 H111 119.4 no
C11 . C12 C13 118.4(6) yes
C11 . C12 H121 120.7 no
C13 . C12 H121 121.0 no
C12 . C13 C14 120.7(7) yes
C12 . C13 H131 119.7 no
C14 . C13 H131 119.6 no
C13 . C14 C9 121.6(6) yes
C13 . C14 H141 119.4 no
C9 . C14 H141 119.0 no

loop_
_geom_bond_atom_site_label_1
_geom_bond_atom_site_label_2
_geom_bond_site_symmetry_2
_geom_bond_distance
_geom_bond_publ_flag
Tl1 O2 4_554 2.702(5) yes
Tl1 O1 . 2.736(5) yes
O1 C2 . 1.245(8) yes
O2 C2 . 1.229(7) yes
O3 C1 . 1.424(7) yes
O3 H31 . 0.823 no
C1 C2 . 1.546(8) yes
C1 C3 . 1.526(8) yes
C1 C9 . 1.515(8) yes
C3 C4 . 1.374(9) yes
C3 C8 . 1.376(9) yes
C4 C5 . 1.354(10) yes
C4 H41 . 0.923 no
C5 C6 . 1.401(13) yes
C5 H51 . 0.928 no
C6 C7 . 1.360(13) yes
C6 H61 . 0.932 no
C7 C8 . 1.379(10) yes
C7 H71 . 0.925 no
C8 H81 . 0.935 no
C9 C10 . 1.385(9) yes
C9 C14 . 1.355(8) yes
C10 C11 . 1.392(10) yes
C10 H101 . 0.927 no
C11 C12 . 1.357(10) yes
C11 H111 . 0.930 no
C12 C13 . 1.373(11) yes
C12 H121 . 0.933 no
C13 C14 . 1.380(10) yes
C13 H131 . 0.928 no
C14 H141 . 0.934 no

loop_
_geom_hbond_atom_site_label_D
_geom_hbond_atom_site_label_H
_geom_hbond_atom_site_label_A
_geom_hbond_site_symmetry_A
_geom_hbond_angle_DHA
_geom_hbond_distance_DH
_geom_hbond_distance_HA
_geom_hbond_distance_DA
_geom_hbond_publ_flag
O3 H31 O1 4_555 140.12(18) 0.823 2.046 2.730(10) yes
